data_7235064
loop_
_publ_author_name
'Csaba Jobbagy'
'Peter Baranyai'
'Gabor Marsi'
'Barbara Racz'
'Liang Li'
'Pance Naumov'
'Andrea Deak'

_publ_section_title
;
 Novel gold(i) diphosphine-based dimers with aurophilicity triggered
 multistimuli light-emitting properties
;
_journal_name_full 'Journal of Materials Chemistry C'
_journal_page_first 10253
_journal_page_last 10264
_journal_paper_doi 10.1039/C6TC01427E
_journal_volume 4
_journal_year 2016
_chemical_formula_moiety 'C72 H56 Au2 O2 P4, 2(N O3), C H2 Cl2'
_chemical_formula_sum 'C73 H58 Au2 Cl2 N2 O8 P4'
_chemical_formula_weight 1679.92
_space_group_crystal_system monoclinic
_space_group_IT_number 14
_space_group_name_Hall '-P 2ybc'
_space_group_name_H-M_alt 'P 1 21/c 1'
_atom_sites_solution_hydrogens geom
_cell_angle_alpha 90
_cell_angle_beta 106.460(2)
_cell_angle_gamma 90
_cell_formula_units_Z 4
_cell_length_a 21.848(2)
_cell_length_b 15.4782(16)
_cell_length_c 19.843(2)
_cell_measurement_reflns_used 9739
_cell_measurement_temperature 100(2)
_cell_measurement_theta_max 27.968
_cell_measurement_theta_min 2.348
_cell_volume 6435.3(11)
_computing_cell_refinement 'SAINT v8.34A (Bruker, 2013)'
_computing_data_reduction 'SAINT v8.34A (Bruker, 2013)'
_computing_structure_refinement 'SHELXL-2014/7 (Sheldrick, 2014)'
_computing_structure_solution 'XT (Sheldrick, 2008)'
_diffrn_ambient_temperature 100(2)
_diffrn_measured_fraction_theta_full 1.000
_diffrn_measured_fraction_theta_max 0.999
_diffrn_measurement_device_type 'Bruker APEX-II CCD'
_diffrn_measurement_method '\f and \w scans'
_diffrn_radiation_type MoK\a
_diffrn_radiation_wavelength 0.71073
_diffrn_reflns_av_R_equivalents 0.0694
_diffrn_reflns_av_unetI/netI 0.0330
_diffrn_reflns_Laue_measured_fraction_full 1.000
_diffrn_reflns_Laue_measured_fraction_max 0.999
_diffrn_reflns_limit_h_max 29
_diffrn_reflns_limit_h_min -29
_diffrn_reflns_limit_k_max 20
_diffrn_reflns_limit_k_min -20
_diffrn_reflns_limit_l_max 26
_diffrn_reflns_limit_l_min -26
_diffrn_reflns_number 178161
_diffrn_reflns_point_group_measured_fraction_full 1.000
_diffrn_reflns_point_group_measured_fraction_max 0.999
_diffrn_reflns_theta_full 25.242
_diffrn_reflns_theta_max 28.304
_diffrn_reflns_theta_min 0.972
_exptl_absorpt_coefficient_mu 4.797
_exptl_absorpt_correction_T_max 0.7457
_exptl_absorpt_correction_T_min 0.6639
_exptl_absorpt_correction_type multi-scan
_exptl_absorpt_process_details
;
SADABS-2014/4 (Bruker,2014) was used for absorption correction.
wR2(int) was 0.0653 before and 0.0564 after correction.
The Ratio of minimum to maximum transmission is 0.8903.
The \l/2 correction factor is 0.00150.
;
_exptl_crystal_colour 'clear light colourless'
_exptl_crystal_colour_lustre clear
_exptl_crystal_colour_modifier light
_exptl_crystal_colour_primary colourless
_exptl_crystal_density_diffrn 1.734
_exptl_crystal_description block
_exptl_crystal_F_000 3304
_exptl_crystal_size_max 0.200
_exptl_crystal_size_mid 0.150
_exptl_crystal_size_min 0.100
_refine_diff_density_max 0.672
_refine_diff_density_min -0.650
_refine_diff_density_rms 0.111
_refine_ls_extinction_coef .
_refine_ls_extinction_method none
_refine_ls_goodness_of_fit_ref 0.999
_refine_ls_hydrogen_treatment constr
_refine_ls_matrix_type full
_refine_ls_number_parameters 820
_refine_ls_number_reflns 16016
_refine_ls_number_restraints 0
_refine_ls_restrained_S_all 0.999
_refine_ls_R_factor_all 0.0393
_refine_ls_R_factor_gt 0.0240
_refine_ls_shift/su_max 0.006
_refine_ls_shift/su_mean 0.000
_refine_ls_structure_factor_coef Fsqd
_refine_ls_weighting_details 'w=1/[\s^2^(Fo^2^)+(0.0153P)^2^+6.8809P] where P=(Fo^2^+2Fc^2^)/3'
_refine_ls_weighting_scheme calc
_refine_ls_wR_factor_gt 0.0417
_refine_ls_wR_factor_ref 0.0455
_reflns_Friedel_coverage 0.000
_reflns_Friedel_fraction_full .
_reflns_Friedel_fraction_max .
_reflns_number_gt 13038
_reflns_number_total 16016
_reflns_threshold_expression 'I > 2\s(I)'
_cod_data_source_file 1000001.cif
_cod_data_source_block PCOD1000001
_cod_original_cell_volume 6435.1(11)
_cod_original_sg_symbol_H-M 'P 21/c'
_cod_database_code 7235064
_shelx_space_group_comment
;
The symmetry employed for this shelxl refinement is uniquely defined
by the following loop, which should always be used as a source of
symmetry information in preference to the above space-group names.
They are only intended as comments.
;

loop_
_space_group_symop_operation_xyz
'x, y, z'
'-x, y+1/2, -z+1/2'
'-x, -y, -z'
'x, -y-1/2, z-1/2'

loop_
_atom_site_label
_atom_site_type_symbol
_atom_site_fract_x
_atom_site_fract_y
_atom_site_fract_z
_atom_site_U_iso_or_equiv
_atom_site_adp_type
_atom_site_occupancy
_atom_site_site_symmetry_order
_atom_site_calc_flag
_atom_site_refinement_flags_posn
_atom_site_refinement_flags_adp
_atom_site_refinement_flags_occupancy
_atom_site_disorder_assembly
_atom_site_disorder_group
Au1 Au 0.77691(2) 0.35002(2) 0.68332(2) 0.01106(3) Uani 1 1 d . . . . .
Au2 Au 0.73261(2) 0.45009(2) 0.82695(2) 0.01150(3) Uani 1 1 d . . . . .
P1 P 0.80526(3) 0.21649(4) 0.73838(4) 0.01016(14) Uani 1 1 d . . . . .
P2 P 0.83720(3) 0.47572(4) 0.89055(4) 0.01062(14) Uani 1 1 d . . . . .
P3 P 0.75209(3) 0.46892(4) 0.60827(4) 0.01054(14) Uani 1 1 d . . . . .
P4 P 0.62269(3) 0.44069(4) 0.78899(4) 0.01062(13) Uani 1 1 d . . . . .
C1 C 0.75962(12) 0.18481(17) 0.79831(14) 0.0112(5) Uani 1 1 d . . . . .
C2 C 0.71196(13) 0.12193(17) 0.78012(15) 0.0146(6) Uani 1 1 d . . . . .
H2 H 0.7060 0.0903 0.7377 0.018 Uiso 1 1 calc R U . . .
C3 C 0.67305(13) 0.10498(18) 0.82317(15) 0.0171(6) Uani 1 1 d . . . . .
H3 H 0.6414 0.0612 0.8107 0.021 Uiso 1 1 calc R U . . .
C4 C 0.68064(13) 0.15209(19) 0.88412(15) 0.0178(6) Uani 1 1 d . . . . .
H4 H 0.6532 0.1415 0.9128 0.021 Uiso 1 1 calc R U . . .
C5 C 0.72791(13) 0.21474(18) 0.90403(15) 0.0160(6) Uani 1 1 d . . . . .
H5 H 0.7329 0.2470 0.9460 0.019 Uiso 1 1 calc R U . . .
C6 C 0.76766(12) 0.22945(16) 0.86159(14) 0.0111(5) Uani 1 1 d . . . . .
C7 C 0.84642(13) 0.31161(18) 0.94624(14) 0.0124(6) Uani 1 1 d . . . . .
C8 C 0.86038(13) 0.39841(17) 0.96162(14) 0.0115(5) Uani 1 1 d . . . . .
C9 C 0.89630(13) 0.42044(19) 1.02993(15) 0.0165(6) Uani 1 1 d . . . . .
H9 H 0.9051 0.4794 1.0421 0.020 Uiso 1 1 calc R U . . .
C10 C 0.91888(14) 0.35707(19) 1.07962(14) 0.0178(6) Uani 1 1 d . . . . .
H10 H 0.9434 0.3724 1.1257 0.021 Uiso 1 1 calc R U . . .
C11 C 0.90574(14) 0.27067(19) 1.06218(15) 0.0193(6) Uani 1 1 d . . . . .
H11 H 0.9223 0.2272 1.0963 0.023 Uiso 1 1 calc R U . . .
C12 C 0.86877(13) 0.24712(19) 0.99569(14) 0.0162(6) Uani 1 1 d . . . . .
H12 H 0.8590 0.1882 0.9842 0.019 Uiso 1 1 calc R U . . .
O1 O 0.81471(9) 0.29236(11) 0.87633(9) 0.0115(4) Uani 1 1 d . . . . .
C13 C 0.76346(12) 0.57475(16) 0.64958(13) 0.0102(5) Uani 1 1 d . . . . .
C14 C 0.81151(13) 0.63162(17) 0.64426(14) 0.0136(6) Uani 1 1 d . . . . .
H14 H 0.8369 0.6183 0.6139 0.016 Uiso 1 1 calc R U . . .
C15 C 0.82247(13) 0.70754(18) 0.68310(15) 0.0164(6) Uani 1 1 d . . . . .
H15 H 0.8541 0.7470 0.6780 0.020 Uiso 1 1 calc R U . . .
C16 C 0.78713(14) 0.72556(18) 0.72929(15) 0.0181(6) Uani 1 1 d . . . . .
H16 H 0.7965 0.7758 0.7579 0.022 Uiso 1 1 calc R U . . .
C17 C 0.73813(13) 0.67112(17) 0.73437(14) 0.0147(6) Uani 1 1 d . . . . .
H17 H 0.7136 0.6839 0.7657 0.018 Uiso 1 1 calc R U . . .
C18 C 0.72574(12) 0.59781(17) 0.69274(14) 0.0111(5) Uani 1 1 d . . . . .
C19 C 0.61942(12) 0.57762(17) 0.69818(14) 0.0109(5) Uani 1 1 d . . . . .
C20 C 0.58797(12) 0.53721(16) 0.74149(13) 0.0108(5) Uani 1 1 d . . . . .
C21 C 0.52911(12) 0.57125(17) 0.74404(14) 0.0122(5) Uani 1 1 d . . . . .
H21 H 0.5062 0.5442 0.7724 0.015 Uiso 1 1 calc R U . . .
C22 C 0.50432(13) 0.64416(18) 0.70543(14) 0.0151(6) Uani 1 1 d . . . . .
H22 H 0.4648 0.6674 0.7079 0.018 Uiso 1 1 calc R U . . .
C23 C 0.53722(13) 0.68343(18) 0.66310(15) 0.0155(6) Uani 1 1 d . . . . .
H23 H 0.5200 0.7336 0.6370 0.019 Uiso 1 1 calc R U . . .
C24 C 0.59470(12) 0.65029(18) 0.65860(14) 0.0134(5) Uani 1 1 d . . . . .
H24 H 0.6168 0.6766 0.6291 0.016 Uiso 1 1 calc R U . . .
O2 O 0.67646(8) 0.54104(11) 0.69383(9) 0.0112(4) Uani 1 1 d . . . . .
C1A C 0.78860(13) 0.13146(17) 0.67292(14) 0.0123(5) Uani 1 1 d . . . . .
C2A C 0.74840(13) 0.14707(19) 0.60549(14) 0.0160(6) Uani 1 1 d . . . . .
H2A H 0.7331 0.2039 0.5924 0.019 Uiso 1 1 calc R U . . .
C3A C 0.73065(14) 0.0795(2) 0.55746(15) 0.0198(6) Uani 1 1 d . . . . .
H3A H 0.7036 0.0904 0.5116 0.024 Uiso 1 1 calc R U . . .
C4A C 0.75249(14) -0.0035(2) 0.57665(16) 0.0224(7) Uani 1 1 d . . . . .
H4A H 0.7389 -0.0501 0.5447 0.027 Uiso 1 1 calc R U . . .
C5A C 0.79426(14) -0.01837(19) 0.64278(16) 0.0197(6) Uani 1 1 d . . . . .
H5A H 0.8105 -0.0749 0.6550 0.024 Uiso 1 1 calc R U . . .
C6A C 0.81261(13) 0.04810(18) 0.69120(14) 0.0147(6) Uani 1 1 d . . . . .
H6A H 0.8412 0.0372 0.7363 0.018 Uiso 1 1 calc R U . . .
C1B C 0.88917(13) 0.20730(17) 0.78542(14) 0.0118(5) Uani 1 1 d . . . . .
C2B C 0.93307(13) 0.24493(18) 0.75579(14) 0.0143(6) Uani 1 1 d . . . . .
H2B H 0.9187 0.2759 0.7129 0.017 Uiso 1 1 calc R U . . .
C3B C 0.99796(13) 0.23746(18) 0.78864(15) 0.0181(6) Uani 1 1 d . . . . .
H3B H 1.0282 0.2616 0.7677 0.022 Uiso 1 1 calc R U . . .
C4B C 1.01827(13) 0.19430(18) 0.85242(16) 0.0179(6) Uani 1 1 d . . . . .
H4B H 1.0626 0.1905 0.8759 0.021 Uiso 1 1 calc R U . . .
C5B C 0.97468(13) 0.15686(19) 0.88212(15) 0.0184(6) Uani 1 1 d . . . . .
H5B H 0.9891 0.1278 0.9259 0.022 Uiso 1 1 calc R U . . .
C6B C 0.90983(13) 0.16170(17) 0.84803(14) 0.0151(6) Uani 1 1 d . . . . .
H6B H 0.8798 0.1340 0.8674 0.018 Uiso 1 1 calc R U . . .
C1C C 0.84509(13) 0.58349(17) 0.92800(14) 0.0137(6) Uani 1 1 d . . . . .
C2C C 0.90242(14) 0.62880(19) 0.94184(17) 0.0221(7) Uani 1 1 d . . . . .
H2C H 0.9391 0.6018 0.9345 0.026 Uiso 1 1 calc R U . . .
C3C C 0.90619(17) 0.7134(2) 0.96640(18) 0.0284(8) Uani 1 1 d . . . . .
H3C H 0.9449 0.7448 0.9743 0.034 Uiso 1 1 calc R U . . .
C4C C 0.85340(17) 0.7514(2) 0.97934(17) 0.0288(8) Uani 1 1 d . . . . .
H4C H 0.8563 0.8088 0.9970 0.035 Uiso 1 1 calc R U . . .
C5C C 0.79611(16) 0.7067(2) 0.96673(17) 0.0259(7) Uani 1 1 d . . . . .
H5C H 0.7602 0.7332 0.9762 0.031 Uiso 1 1 calc R U . . .
C6C C 0.79174(14) 0.62315(19) 0.94025(15) 0.0188(6) Uani 1 1 d . . . . .
H6C H 0.7524 0.5929 0.9304 0.023 Uiso 1 1 calc R U . . .
C1D C 0.90095(13) 0.46965(17) 0.84887(14) 0.0128(6) Uani 1 1 d . . . . .
C2D C 0.89553(14) 0.5224(2) 0.79043(15) 0.0200(6) Uani 1 1 d . . . . .
H2D H 0.8573 0.5537 0.7704 0.024 Uiso 1 1 calc R U . . .
C3D C 0.94630(15) 0.5287(2) 0.76174(16) 0.0249(7) Uani 1 1 d . . . . .
H3D H 0.9427 0.5645 0.7219 0.030 Uiso 1 1 calc R U . . .
C4D C 1.00198(15) 0.4836(2) 0.79038(17) 0.0245(7) Uani 1 1 d . . . . .
H4D H 1.0368 0.4891 0.7708 0.029 Uiso 1 1 calc R U . . .
C5D C 1.00712(14) 0.43024(19) 0.84761(17) 0.0232(7) Uani 1 1 d . . . . .
H5D H 1.0452 0.3983 0.8667 0.028 Uiso 1 1 calc R U . . .
C6D C 0.95700(13) 0.42297(18) 0.87739(16) 0.0167(6) Uani 1 1 d . . . . .
H6D H 0.9608 0.3865 0.9169 0.020 Uiso 1 1 calc R U . . .
C1E C 0.67185(13) 0.47060(17) 0.55010(14) 0.0129(6) Uani 1 1 d . . . . .
C2E C 0.64930(14) 0.54569(19) 0.51170(15) 0.0178(6) Uani 1 1 d . . . . .
H2E H 0.6755 0.5957 0.5176 0.021 Uiso 1 1 calc R U . . .
C3E C 0.58839(14) 0.5468(2) 0.46492(15) 0.0215(6) Uani 1 1 d . . . . .
H3E H 0.5733 0.5974 0.4382 0.026 Uiso 1 1 calc R U . . .
C4E C 0.54951(14) 0.4741(2) 0.45710(15) 0.0210(7) Uani 1 1 d . . . . .
H4E H 0.5083 0.4747 0.4242 0.025 Uiso 1 1 calc R U . . .
C5E C 0.57074(13) 0.40092(19) 0.49717(15) 0.0181(6) Uani 1 1 d . . . . .
H5E H 0.5434 0.3523 0.4932 0.022 Uiso 1 1 calc R U . . .
C6E C 0.63211(13) 0.39867(18) 0.54314(15) 0.0156(6) Uani 1 1 d . . . . .
H6E H 0.6469 0.3480 0.5698 0.019 Uiso 1 1 calc R U . . .
C1F C 0.80716(13) 0.47077(17) 0.55492(14) 0.0121(5) Uani 1 1 d . . . . .
C2F C 0.78945(14) 0.49734(18) 0.48467(14) 0.0155(6) Uani 1 1 d . . . . .
H2F H 0.7459 0.5078 0.4608 0.019 Uiso 1 1 calc R U . . .
C3F C 0.83613(14) 0.50832(18) 0.44997(15) 0.0176(6) Uani 1 1 d . . . . .
H3F H 0.8242 0.5257 0.4021 0.021 Uiso 1 1 calc R U . . .
C4F C 0.89955(14) 0.49422(18) 0.48457(16) 0.0195(6) Uani 1 1 d . . . . .
H4F H 0.9310 0.5037 0.4607 0.023 Uiso 1 1 calc R U . . .
C5F C 0.91785(14) 0.46634(18) 0.55387(16) 0.0177(6) Uani 1 1 d . . . . .
H5F H 0.9616 0.4561 0.5773 0.021 Uiso 1 1 calc R U . . .
C6F C 0.87145(13) 0.45359(18) 0.58861(15) 0.0146(6) Uani 1 1 d . . . . .
H6F H 0.8835 0.4330 0.6356 0.017 Uiso 1 1 calc R U . . .
C1G C 0.58397(12) 0.35291(17) 0.73214(13) 0.0121(5) Uani 1 1 d . . . . .
C2G C 0.51731(13) 0.34679(18) 0.71041(14) 0.0155(6) Uani 1 1 d . . . . .
H2G H 0.4922 0.3856 0.7285 0.019 Uiso 1 1 calc R U . . .
C3G C 0.48806(14) 0.28396(18) 0.66238(15) 0.0171(6) Uani 1 1 d . . . . .
H3G H 0.4428 0.2797 0.6477 0.020 Uiso 1 1 calc R U . . .
C4G C 0.52436(15) 0.22714(18) 0.63553(15) 0.0194(6) Uani 1 1 d . . . . .
H4G H 0.5040 0.1852 0.6017 0.023 Uiso 1 1 calc R U . . .
C5G C 0.59040(15) 0.23166(19) 0.65815(16) 0.0213(7) Uani 1 1 d . . . . .
H5G H 0.6153 0.1919 0.6406 0.026 Uiso 1 1 calc R U . . .
C6G C 0.62019(14) 0.29445(18) 0.70657(15) 0.0172(6) Uani 1 1 d . . . . .
H6G H 0.6655 0.2973 0.7222 0.021 Uiso 1 1 calc R U . . .
C1H C 0.59474(12) 0.43700(17) 0.86687(14) 0.0114(5) Uani 1 1 d . . . . .
C2H C 0.59542(13) 0.51217(18) 0.90625(14) 0.0152(6) Uani 1 1 d . . . . .
H2H H 0.6072 0.5658 0.8903 0.018 Uiso 1 1 calc R U . . .
C3H C 0.57887(14) 0.50805(19) 0.96872(15) 0.0175(6) Uani 1 1 d . . . . .
H3H H 0.5789 0.5591 0.9953 0.021 Uiso 1 1 calc R U . . .
C4H C 0.56237(13) 0.42978(19) 0.99242(15) 0.0185(6) Uani 1 1 d . . . . .
H4H H 0.5509 0.4274 1.0351 0.022 Uiso 1 1 calc R U . . .
C5H C 0.56250(13) 0.35481(19) 0.95423(15) 0.0180(6) Uani 1 1 d . . . . .
H5H H 0.5512 0.3013 0.9708 0.022 Uiso 1 1 calc R U . . .
C6H C 0.57922(13) 0.35802(18) 0.89163(14) 0.0156(6) Uani 1 1 d . . . . .
H6H H 0.5801 0.3066 0.8658 0.019 Uiso 1 1 calc R U . . .
N1 N 0.92946(12) 0.88717(16) 0.81734(13) 0.0197(5) Uani 1 1 d . . . . .
O3 O 0.89297(10) 0.86634(14) 0.75904(12) 0.0288(5) Uani 1 1 d . . . . .
O4 O 0.92433(11) 0.96054(15) 0.84158(12) 0.0328(6) Uani 1 1 d . . . . .
O5 O 0.97200(13) 0.83723(16) 0.84979(14) 0.0457(7) Uani 1 1 d . . . . .
N2 N 0.36869(12) 0.22262(15) 0.48311(13) 0.0197(5) Uani 1 1 d . . . . .
O6 O 0.36382(11) 0.21191(16) 0.54366(11) 0.0326(6) Uani 1 1 d . . . . .
O7 O 0.32089(10) 0.24155(17) 0.43386(12) 0.0350(6) Uani 1 1 d . . . . .
O8 O 0.42176(11) 0.21343(15) 0.47064(12) 0.0313(6) Uani 1 1 d . . . . .
C25 C 0.34790(18) 0.1146(2) 0.30527(19) 0.0361(9) Uani 1 1 d . . . . .
H25A H 0.3587 0.1673 0.3346 0.043 Uiso 1 1 calc R U . . .
H25B H 0.3069 0.0920 0.3099 0.043 Uiso 1 1 calc R U . . .
Cl1 Cl 0.33900(5) 0.14185(6) 0.21660(5) 0.0443(2) Uani 1 1 d . . . . .
Cl2 Cl 0.40776(5) 0.03694(7) 0.33587(5) 0.0423(2) Uani 1 1 d . . . . .

loop_
_atom_site_aniso_label
_atom_site_aniso_U_11
_atom_site_aniso_U_22
_atom_site_aniso_U_33
_atom_site_aniso_U_23
_atom_site_aniso_U_13
_atom_site_aniso_U_12
Au1 0.01041(5) 0.00988(5) 0.01267(5) 0.00156(4) 0.00290(4) 0.00017(4)
Au2 0.00750(5) 0.01187(5) 0.01402(5) 0.00277(4) 0.00125(4) 0.00020(4)
P1 0.0103(3) 0.0101(3) 0.0102(3) 0.0000(3) 0.0030(3) -0.0008(3)
P2 0.0098(3) 0.0097(3) 0.0118(3) 0.0005(3) 0.0023(3) 0.0004(3)
P3 0.0102(3) 0.0100(3) 0.0118(3) 0.0000(3) 0.0037(3) -0.0001(3)
P4 0.0088(3) 0.0109(3) 0.0121(3) 0.0016(3) 0.0030(3) -0.0001(3)
C1 0.0091(13) 0.0127(13) 0.0118(13) 0.0026(10) 0.0029(10) 0.0024(10)
C2 0.0147(14) 0.0130(13) 0.0158(14) -0.0006(11) 0.0035(11) 0.0006(11)
C3 0.0118(14) 0.0158(14) 0.0235(16) 0.0027(12) 0.0043(12) -0.0005(11)
C4 0.0149(14) 0.0221(15) 0.0187(14) 0.0065(13) 0.0085(12) 0.0021(12)
C5 0.0174(15) 0.0187(14) 0.0126(14) 0.0008(11) 0.0057(12) 0.0037(12)
C6 0.0109(13) 0.0072(12) 0.0132(13) 0.0018(10) 0.0002(11) 0.0011(10)
C7 0.0124(13) 0.0149(13) 0.0103(13) 0.0007(11) 0.0037(11) 0.0005(11)
C8 0.0109(13) 0.0123(13) 0.0118(13) 0.0003(10) 0.0039(11) 0.0009(10)
C9 0.0176(15) 0.0153(14) 0.0156(14) -0.0016(11) 0.0028(12) -0.0034(11)
C10 0.0220(15) 0.0206(15) 0.0088(13) -0.0007(11) 0.0013(11) -0.0017(12)
C11 0.0244(16) 0.0194(15) 0.0130(14) 0.0038(12) 0.0038(12) 0.0021(12)
C12 0.0218(15) 0.0135(13) 0.0134(14) 0.0015(11) 0.0054(12) 0.0008(12)
O1 0.0150(10) 0.0106(9) 0.0078(9) -0.0025(7) 0.0013(8) -0.0027(7)
C13 0.0108(13) 0.0097(12) 0.0087(12) 0.0020(10) 0.0005(10) -0.0007(10)
C14 0.0109(13) 0.0139(14) 0.0169(14) 0.0013(11) 0.0056(11) 0.0008(10)
C15 0.0138(14) 0.0121(13) 0.0235(15) -0.0009(12) 0.0056(12) -0.0012(11)
C16 0.0166(15) 0.0148(14) 0.0210(15) -0.0056(12) 0.0021(12) -0.0007(11)
C17 0.0131(14) 0.0155(14) 0.0163(14) -0.0023(11) 0.0054(11) 0.0030(11)
C18 0.0097(13) 0.0123(13) 0.0107(13) 0.0045(10) 0.0021(10) 0.0007(10)
C19 0.0086(12) 0.0132(13) 0.0105(13) -0.0021(10) 0.0021(10) 0.0000(10)
C20 0.0096(12) 0.0099(13) 0.0114(13) -0.0005(10) 0.0007(10) -0.0003(10)
C21 0.0101(13) 0.0143(14) 0.0121(13) 0.0000(10) 0.0030(11) -0.0017(10)
C22 0.0103(13) 0.0189(14) 0.0155(13) -0.0027(12) 0.0028(11) 0.0022(11)
C23 0.0137(14) 0.0136(13) 0.0167(14) 0.0000(11) 0.0002(11) 0.0015(11)
C24 0.0128(13) 0.0133(13) 0.0149(13) 0.0000(11) 0.0050(11) -0.0031(11)
O2 0.0086(9) 0.0112(9) 0.0156(9) 0.0003(7) 0.0063(7) 0.0010(7)
C1A 0.0129(13) 0.0136(14) 0.0124(13) -0.0017(10) 0.0067(11) -0.0013(10)
C2A 0.0153(14) 0.0167(14) 0.0161(14) -0.0006(12) 0.0048(11) 0.0006(12)
C3A 0.0166(15) 0.0258(16) 0.0150(15) -0.0046(12) 0.0014(12) -0.0014(12)
C4A 0.0232(16) 0.0238(16) 0.0199(16) -0.0107(13) 0.0055(13) -0.0037(13)
C5A 0.0222(16) 0.0144(14) 0.0241(16) -0.0052(12) 0.0091(13) 0.0010(12)
C6A 0.0140(13) 0.0165(14) 0.0141(13) 0.0008(11) 0.0047(11) 0.0014(11)
C1B 0.0116(13) 0.0095(13) 0.0145(14) -0.0035(10) 0.0043(11) -0.0002(10)
C2B 0.0146(14) 0.0156(14) 0.0140(13) 0.0008(11) 0.0061(11) 0.0010(11)
C3B 0.0150(14) 0.0174(15) 0.0245(16) -0.0027(12) 0.0099(12) -0.0019(12)
C4B 0.0098(14) 0.0177(15) 0.0247(16) -0.0049(12) 0.0025(12) 0.0008(11)
C5B 0.0169(14) 0.0178(15) 0.0179(14) 0.0009(12) 0.0008(12) 0.0034(12)
C6B 0.0156(14) 0.0131(14) 0.0184(14) 0.0007(11) 0.0077(11) 0.0012(11)
C1C 0.0177(14) 0.0104(13) 0.0132(14) 0.0012(10) 0.0043(11) 0.0002(11)
C2C 0.0181(15) 0.0194(15) 0.0314(17) -0.0071(13) 0.0116(13) -0.0003(12)
C3C 0.0322(19) 0.0190(16) 0.037(2) -0.0081(14) 0.0144(16) -0.0095(14)
C4C 0.045(2) 0.0108(14) 0.0314(18) -0.0059(13) 0.0122(16) -0.0003(14)
C5C 0.0320(19) 0.0210(16) 0.0281(18) -0.0023(13) 0.0140(15) 0.0059(14)
C6C 0.0178(15) 0.0188(15) 0.0217(16) 0.0001(12) 0.0087(12) 0.0029(12)
C1D 0.0114(13) 0.0145(14) 0.0114(13) -0.0024(10) 0.0012(11) -0.0036(10)
C2D 0.0165(15) 0.0251(16) 0.0161(15) 0.0023(12) 0.0011(12) -0.0036(12)
C3D 0.0287(18) 0.0321(18) 0.0155(15) -0.0010(13) 0.0090(13) -0.0129(14)
C4D 0.0236(17) 0.0277(17) 0.0285(17) -0.0153(14) 0.0175(14) -0.0129(14)
C5D 0.0152(15) 0.0194(16) 0.0361(19) -0.0104(13) 0.0090(13) -0.0003(12)
C6D 0.0146(14) 0.0133(14) 0.0223(15) -0.0023(11) 0.0053(12) -0.0001(11)
C1E 0.0116(13) 0.0163(14) 0.0120(13) -0.0019(11) 0.0054(11) 0.0021(11)
C2E 0.0183(14) 0.0163(14) 0.0180(14) 0.0004(12) 0.0037(12) -0.0006(12)
C3E 0.0192(15) 0.0268(16) 0.0164(14) 0.0034(13) 0.0015(12) 0.0070(13)
C4E 0.0126(14) 0.0296(17) 0.0177(15) -0.0090(13) -0.0007(12) 0.0048(12)
C5E 0.0130(14) 0.0222(16) 0.0204(15) -0.0088(12) 0.0067(12) -0.0027(12)
C6E 0.0171(14) 0.0150(14) 0.0157(14) -0.0008(11) 0.0060(12) 0.0001(11)
C1F 0.0132(13) 0.0116(13) 0.0144(13) -0.0028(10) 0.0084(11) -0.0028(10)
C2F 0.0178(15) 0.0131(14) 0.0155(14) 0.0011(11) 0.0047(12) 0.0002(11)
C3F 0.0263(16) 0.0142(14) 0.0148(14) -0.0017(11) 0.0098(13) -0.0028(12)
C4F 0.0218(16) 0.0144(14) 0.0274(17) -0.0050(12) 0.0150(13) -0.0065(12)
C5F 0.0128(14) 0.0161(15) 0.0264(16) -0.0040(12) 0.0091(12) 0.0006(11)
C6F 0.0145(13) 0.0133(13) 0.0170(14) -0.0018(11) 0.0063(11) 0.0009(11)
C1G 0.0145(13) 0.0108(12) 0.0111(12) 0.0033(11) 0.0038(10) -0.0003(11)
C2G 0.0127(13) 0.0131(13) 0.0202(14) 0.0001(12) 0.0039(11) 0.0028(11)
C3G 0.0146(14) 0.0178(14) 0.0155(14) 0.0010(11) -0.0011(12) -0.0039(11)
C4G 0.0272(17) 0.0154(15) 0.0137(14) 0.0001(11) 0.0028(12) -0.0041(12)
C5G 0.0281(17) 0.0157(15) 0.0236(16) -0.0024(12) 0.0129(14) 0.0006(13)
C6G 0.0153(14) 0.0183(15) 0.0194(15) 0.0012(12) 0.0073(12) 0.0002(12)
C1H 0.0071(12) 0.0140(13) 0.0132(13) 0.0018(10) 0.0028(10) -0.0003(10)
C2H 0.0174(14) 0.0120(13) 0.0164(14) 0.0015(11) 0.0053(12) -0.0002(11)
C3H 0.0184(15) 0.0177(15) 0.0161(14) -0.0009(12) 0.0044(12) 0.0025(12)
C4H 0.0169(15) 0.0245(16) 0.0158(14) 0.0019(12) 0.0073(12) -0.0005(12)
C5H 0.0175(14) 0.0184(14) 0.0186(14) 0.0035(12) 0.0059(12) -0.0047(12)
C6H 0.0161(14) 0.0130(13) 0.0170(14) 0.0005(11) 0.0039(11) -0.0034(11)
N1 0.0187(13) 0.0191(13) 0.0223(14) -0.0008(11) 0.0074(11) -0.0023(11)
O3 0.0202(11) 0.0267(12) 0.0325(13) -0.0097(10) -0.0037(10) -0.0057(10)
O4 0.0393(14) 0.0298(13) 0.0285(13) -0.0120(10) 0.0083(11) 0.0063(11)
O5 0.0476(16) 0.0298(14) 0.0442(16) -0.0006(12) -0.0124(13) 0.0133(12)
N2 0.0230(14) 0.0139(12) 0.0209(13) 0.0019(10) 0.0042(11) 0.0003(10)
O6 0.0342(14) 0.0476(15) 0.0156(11) 0.0030(11) 0.0066(10) -0.0031(12)
O7 0.0201(12) 0.0537(16) 0.0271(13) 0.0142(12) 0.0000(10) 0.0009(11)
O8 0.0236(12) 0.0381(14) 0.0354(14) 0.0169(11) 0.0138(11) 0.0082(10)
C25 0.046(2) 0.0281(19) 0.042(2) -0.0024(16) 0.0257(19) -0.0001(17)
Cl1 0.0590(6) 0.0356(5) 0.0416(5) 0.0015(4) 0.0195(5) 0.0155(5)
Cl2 0.0427(5) 0.0536(6) 0.0288(5) -0.0019(4) 0.0073(4) 0.0091(5)

loop_
_atom_type_symbol
_atom_type_description
_atom_type_scat_dispersion_real
_atom_type_scat_dispersion_imag
_atom_type_scat_source
C C 0.0033 0.0016 'International Tables Vol C Tables 4.2.6.8 and 6.1.1.4'
H H 0.0000 0.0000 'International Tables Vol C Tables 4.2.6.8 and 6.1.1.4'
N N 0.0061 0.0033 'International Tables Vol C Tables 4.2.6.8 and 6.1.1.4'
O O 0.0106 0.0060 'International Tables Vol C Tables 4.2.6.8 and 6.1.1.4'
P P 0.1023 0.0942 'International Tables Vol C Tables 4.2.6.8 and 6.1.1.4'
Au Au -2.0133 8.8022 'International Tables Vol C Tables 4.2.6.8 and 6.1.1.4'
Cl Cl 0.1484 0.1585 'International Tables Vol C Tables 4.2.6.8 and 6.1.1.4'

loop_
_geom_angle_atom_site_label_1
_geom_angle_atom_site_label_2
_geom_angle_atom_site_label_3
_geom_angle
_geom_angle_site_symmetry_1
_geom_angle_site_symmetry_3
P3 Au1 P1 168.16(2) . .
P4 Au2 P2 164.89(2) . .
C1B P1 C1A 106.31(12) . .
C1B P1 C1 107.66(12) . .
C1A P1 C1 103.67(12) . .
C1B P1 Au1 113.93(9) . .
C1A P1 Au1 109.53(9) . .
C1 P1 Au1 114.92(9) . .
C8 P2 C1D 103.87(12) . .
C8 P2 C1C 108.40(12) . .
C1D P2 C1C 103.80(13) . .
C8 P2 Au2 109.11(9) . .
C1D P2 Au2 120.72(9) . .
C1C P2 Au2 110.25(9) . .
C1E P3 C1F 108.12(13) . .
C1E P3 C13 105.02(12) . .
C1F P3 C13 102.74(12) . .
C1E P3 Au1 115.31(9) . .
C1F P3 Au1 108.21(9) . .
C13 P3 Au1 116.48(9) . .
C20 P4 C1G 103.94(12) . .
C20 P4 C1H 106.02(12) . .
C1G P4 C1H 107.19(12) . .
C20 P4 Au2 111.15(9) . .
C1G P4 Au2 120.57(9) . .
C1H P4 Au2 107.09(8) . .
C2 C1 C6 118.1(2) . .
C2 C1 P1 121.7(2) . .
C6 C1 P1 120.0(2) . .
C3 C2 C1 120.9(3) . .
C3 C2 H2 119.5 . .
C1 C2 H2 119.5 . .
C4 C3 C2 119.7(3) . .
C4 C3 H3 120.1 . .
C2 C3 H3 120.1 . .
C3 C4 C5 120.8(3) . .
C3 C4 H4 119.6 . .
C5 C4 H4 119.6 . .
C6 C5 C4 118.9(3) . .
C6 C5 H5 120.5 . .
C4 C5 H5 120.5 . .
O1 C6 C5 122.8(2) . .
O1 C6 C1 115.7(2) . .
C5 C6 C1 121.4(2) . .
C12 C7 C8 121.9(3) . .
C12 C7 O1 121.7(2) . .
C8 C7 O1 116.1(2) . .
C7 C8 C9 118.3(2) . .
C7 C8 P2 118.2(2) . .
C9 C8 P2 123.3(2) . .
C10 C9 C8 120.5(3) . .
C10 C9 H9 119.8 . .
C8 C9 H9 119.8 . .
C9 C10 C11 119.9(3) . .
C9 C10 H10 120.0 . .
C11 C10 H10 120.0 . .
C12 C11 C10 120.9(3) . .
C12 C11 H11 119.6 . .
C10 C11 H11 119.6 . .
C11 C12 C7 118.5(3) . .
C11 C12 H12 120.8 . .
C7 C12 H12 120.8 . .
C6 O1 C7 119.3(2) . .
C18 C13 C14 118.2(2) . .
C18 C13 P3 118.6(2) . .
C14 C13 P3 122.9(2) . .
C15 C14 C13 120.4(3) . .
C15 C14 H14 119.8 . .
C13 C14 H14 119.8 . .
C16 C15 C14 119.8(3) . .
C16 C15 H15 120.1 . .
C14 C15 H15 120.1 . .
C15 C16 C17 120.8(3) . .
C15 C16 H16 119.6 . .
C17 C16 H16 119.6 . .
C18 C17 C16 118.6(3) . .
C18 C17 H17 120.7 . .
C16 C17 H17 120.7 . .
C17 C18 C13 121.8(2) . .
C17 C18 O2 121.9(2) . .
C13 C18 O2 116.2(2) . .
C24 C19 C20 122.1(2) . .
C24 C19 O2 120.3(2) . .
C20 C19 O2 117.5(2) . .
C19 C20 C21 118.1(2) . .
C19 C20 P4 119.0(2) . .
C21 C20 P4 122.9(2) . .
C22 C21 C20 120.3(3) . .
C22 C21 H21 119.9 . .
C20 C21 H21 119.9 . .
C21 C22 C23 120.1(3) . .
C21 C22 H22 119.9 . .
C23 C22 H22 119.9 . .
C24 C23 C22 120.7(3) . .
C24 C23 H23 119.6 . .
C22 C23 H23 119.6 . .
C23 C24 C19 118.6(3) . .
C23 C24 H24 120.7 . .
C19 C24 H24 120.7 . .
C19 O2 C18 116.9(2) . .
C2A C1A C6A 119.6(2) . .
C2A C1A P1 120.3(2) . .
C6A C1A P1 119.9(2) . .
C3A C2A C1A 120.2(3) . .
C3A C2A H2A 119.9 . .
C1A C2A H2A 119.9 . .
C4A C3A C2A 120.0(3) . .
C4A C3A H3A 120.0 . .
C2A C3A H3A 120.0 . .
C3A C4A C5A 119.7(3) . .
C3A C4A H4A 120.1 . .
C5A C4A H4A 120.1 . .
C6A C5A C4A 121.0(3) . .
C6A C5A H5A 119.5 . .
C4A C5A H5A 119.5 . .
C5A C6A C1A 119.3(3) . .
C5A C6A H6A 120.3 . .
C1A C6A H6A 120.3 . .
C2B C1B C6B 120.3(3) . .
C2B C1B P1 118.0(2) . .
C6B C1B P1 121.7(2) . .
C3B C2B C1B 120.2(3) . .
C3B C2B H2B 119.9 . .
C1B C2B H2B 119.9 . .
C2B C3B C4B 119.3(3) . .
C2B C3B H3B 120.4 . .
C4B C3B H3B 120.4 . .
C5B C4B C3B 120.7(3) . .
C5B C4B H4B 119.7 . .
C3B C4B H4B 119.7 . .
C4B C5B C6B 120.1(3) . .
C4B C5B H5B 120.0 . .
C6B C5B H5B 120.0 . .
C1B C6B C5B 119.4(3) . .
C1B C6B H6B 120.3 . .
C5B C6B H6B 120.3 . .
C2C C1C C6C 119.5(3) . .
C2C C1C P2 121.3(2) . .
C6C C1C P2 119.2(2) . .
C3C C2C C1C 120.2(3) . .
C3C C2C H2C 119.9 . .
C1C C2C H2C 119.9 . .
C4C C3C C2C 119.8(3) . .
C4C C3C H3C 120.1 . .
C2C C3C H3C 120.1 . .
C3C C4C C5C 120.7(3) . .
C3C C4C H4C 119.6 . .
C5C C4C H4C 119.6 . .
C4C C5C C6C 119.6(3) . .
C4C C5C H5C 120.2 . .
C6C C5C H5C 120.2 . .
C5C C6C C1C 120.2(3) . .
C5C C6C H6C 119.9 . .
C1C C6C H6C 119.9 . .
C2D C1D C6D 119.8(3) . .
C2D C1D P2 117.0(2) . .
C6D C1D P2 122.8(2) . .
C3D C2D C1D 119.6(3) . .
C3D C2D H2D 120.2 . .
C1D C2D H2D 120.2 . .
C4D C3D C2D 120.7(3) . .
C4D C3D H3D 119.7 . .
C2D C3D H3D 119.7 . .
C3D C4D C5D 119.9(3) . .
C3D C4D H4D 120.1 . .
C5D C4D H4D 120.1 . .
C4D C5D C6D 120.5(3) . .
C4D C5D H5D 119.7 . .
C6D C5D H5D 119.7 . .
C5D C6D C1D 119.5(3) . .
C5D C6D H6D 120.2 . .
C1D C6D H6D 120.2 . .
C6E C1E C2E 119.7(3) . .
C6E C1E P3 121.1(2) . .
C2E C1E P3 119.2(2) . .
C3E C2E C1E 119.8(3) . .
C3E C2E H2E 120.1 . .
C1E C2E H2E 120.1 . .
C2E C3E C4E 120.2(3) . .
C2E C3E H3E 119.9 . .
C4E C3E H3E 119.9 . .
C5E C4E C3E 120.2(3) . .
C5E C4E H4E 119.9 . .
C3E C4E H4E 119.9 . .
C4E C5E C6E 120.0(3) . .
C4E C5E H5E 120.0 . .
C6E C5E H5E 120.0 . .
C5E C6E C1E 120.1(3) . .
C5E C6E H6E 119.9 . .
C1E C6E H6E 119.9 . .
C2F C1F C6F 119.3(2) . .
C2F C1F P3 123.0(2) . .
C6F C1F P3 117.4(2) . .
C3F C2F C1F 119.6(3) . .
C3F C2F H2F 120.2 . .
C1F C2F H2F 120.2 . .
C4F C3F C2F 120.5(3) . .
C4F C3F H3F 119.7 . .
C2F C3F H3F 119.7 . .
C3F C4F C5F 120.6(3) . .
C3F C4F H4F 119.7 . .
C5F C4F H4F 119.7 . .
C4F C5F C6F 119.3(3) . .
C4F C5F H5F 120.4 . .
C6F C5F H5F 120.4 . .
C5F C6F C1F 120.6(3) . .
C5F C6F H6F 119.7 . .
C1F C6F H6F 119.7 . .
C6G C1G C2G 119.6(3) . .
C6G C1G P4 120.1(2) . .
C2G C1G P4 120.2(2) . .
C3G C2G C1G 119.8(3) . .
C3G C2G H2G 120.1 . .
C1G C2G H2G 120.1 . .
C2G C3G C4G 120.5(3) . .
C2G C3G H3G 119.8 . .
C4G C3G H3G 119.8 . .
C5G C4G C3G 120.0(3) . .
C5G C4G H4G 120.0 . .
C3G C4G H4G 120.0 . .
C4G C5G C6G 120.0(3) . .
C4G C5G H5G 120.0 . .
C6G C5G H5G 120.0 . .
C1G C6G C5G 120.2(3) . .
C1G C6G H6G 119.9 . .
C5G C6G H6G 119.9 . .
C6H C1H C2H 119.8(3) . .
C6H C1H P4 120.1(2) . .
C2H C1H P4 119.7(2) . .
C3H C2H C1H 119.8(3) . .
C3H C2H H2H 120.1 . .
C1H C2H H2H 120.1 . .
C4H C3H C2H 120.2(3) . .
C4H C3H H3H 119.9 . .
C2H C3H H3H 119.9 . .
C3H C4H C5H 120.4(3) . .
C3H C4H H4H 119.8 . .
C5H C4H H4H 119.8 . .
C4H C5H C6H 120.0(3) . .
C4H C5H H5H 120.0 . .
C6H C5H H5H 120.0 . .
C5H C6H C1H 119.8(3) . .
C5H C6H H6H 120.1 . .
C1H C6H H6H 120.1 . .
O5 N1 O3 120.6(3) . .
O5 N1 O4 120.1(3) . .
O3 N1 O4 119.2(3) . .
O7 N2 O6 120.4(3) . .
O7 N2 O8 119.1(3) . .
O6 N2 O8 120.6(3) . .
Cl2 C25 Cl1 111.68(19) . .
Cl2 C25 H25A 109.3 . .
Cl1 C25 H25A 109.3 . .
Cl2 C25 H25B 109.3 . .
Cl1 C25 H25B 109.3 . .
H25A C25 H25B 107.9 . .

loop_
_geom_bond_atom_site_label_1
_geom_bond_atom_site_label_2
_geom_bond_distance
_geom_bond_site_symmetry_2
Au1 P3 2.3326(7) .
Au1 P1 2.3377(7) .
Au2 P4 2.3087(7) .
Au2 P2 2.3102(7) .
P1 C1B 1.812(3) .
P1 C1A 1.812(3) .
P1 C1 1.823(3) .
P2 C8 1.809(3) .
P2 C1D 1.812(3) .
P2 C1C 1.814(3) .
P3 C1E 1.805(3) .
P3 C1F 1.814(3) .
P3 C13 1.817(3) .
P4 C20 1.814(3) .
P4 C1G 1.815(3) .
P4 C1H 1.816(3) .
C1 C2 1.396(4) .
C1 C6 1.400(4) .
C2 C3 1.390(4) .
C2 H2 0.9500 .
C3 C4 1.381(4) .
C3 H3 0.9500 .
C4 C5 1.390(4) .
C4 H4 0.9500 .
C5 C6 1.389(4) .
C5 H5 0.9500 .
C6 O1 1.385(3) .
C7 C12 1.388(4) .
C7 C8 1.392(4) .
C7 O1 1.396(3) .
C8 C9 1.402(4) .
C9 C10 1.379(4) .
C9 H9 0.9500 .
C10 C11 1.391(4) .
C10 H10 0.9500 .
C11 C12 1.386(4) .
C11 H11 0.9500 .
C12 H12 0.9500 .
C13 C18 1.393(4) .
C13 C14 1.397(4) .
C14 C15 1.388(4) .
C14 H14 0.9500 .
C15 C16 1.384(4) .
C15 H15 0.9500 .
C16 C17 1.388(4) .
C16 H16 0.9500 .
C17 C18 1.384(4) .
C17 H17 0.9500 .
C18 O2 1.395(3) .
C19 C24 1.390(4) .
C19 C20 1.392(4) .
C19 O2 1.394(3) .
C20 C21 1.404(4) .
C21 C22 1.385(4) .
C21 H21 0.9500 .
C22 C23 1.391(4) .
C22 H22 0.9500 .
C23 C24 1.382(4) .
C23 H23 0.9500 .
C24 H24 0.9500 .
C1A C2A 1.398(4) .
C1A C6A 1.401(4) .
C2A C3A 1.394(4) .
C2A H2A 0.9500 .
C3A C4A 1.386(4) .
C3A H3A 0.9500 .
C4A C5A 1.389(4) .
C4A H4A 0.9500 .
C5A C6A 1.387(4) .
C5A H5A 0.9500 .
C6A H6A 0.9500 .
C1B C2B 1.387(4) .
C1B C6B 1.388(4) .
C2B C3B 1.387(4) .
C2B H2B 0.9500 .
C3B C4B 1.388(4) .
C3B H3B 0.9500 .
C4B C5B 1.381(4) .
C4B H4B 0.9500 .
C5B C6B 1.388(4) .
C5B H5B 0.9500 .
C6B H6B 0.9500 .
C1C C2C 1.393(4) .
C1C C6C 1.398(4) .
C2C C3C 1.391(4) .
C2C H2C 0.9500 .
C3C C4C 1.382(5) .
C3C H3C 0.9500 .
C4C C5C 1.389(5) .
C4C H4C 0.9500 .
C5C C6C 1.390(4) .
C5C H5C 0.9500 .
C6C H6C 0.9500 .
C1D C2D 1.395(4) .
C1D C6D 1.396(4) .
C2D C3D 1.386(4) .
C2D H2D 0.9500 .
C3D C4D 1.378(5) .
C3D H3D 0.9500 .
C4D C5D 1.383(5) .
C4D H4D 0.9500 .
C5D C6D 1.388(4) .
C5D H5D 0.9500 .
C6D H6D 0.9500 .
C1E C6E 1.395(4) .
C1E C2E 1.401(4) .
C2E C3E 1.390(4) .
C2E H2E 0.9500 .
C3E C4E 1.392(4) .
C3E H3E 0.9500 .
C4E C5E 1.386(4) .
C4E H4E 0.9500 .
C5E C6E 1.392(4) .
C5E H5E 0.9500 .
C6E H6E 0.9500 .
C1F C2F 1.399(4) .
C1F C6F 1.399(4) .
C2F C3F 1.393(4) .
C2F H2F 0.9500 .
C3F C4F 1.378(4) .
C3F H3F 0.9500 .
C4F C5F 1.388(4) .
C4F H4F 0.9500 .
C5F C6F 1.392(4) .
C5F H5F 0.9500 .
C6F H6F 0.9500 .
C1G C6G 1.389(4) .
C1G C2G 1.400(4) .
C2G C3G 1.385(4) .
C2G H2G 0.9500 .
C3G C4G 1.388(4) .
C3G H3G 0.9500 .
C4G C5G 1.386(4) .
C4G H4G 0.9500 .
C5G C6G 1.392(4) .
C5G H5G 0.9500 .
C6G H6G 0.9500 .
C1H C6H 1.395(4) .
C1H C2H 1.399(4) .
C2H C3H 1.388(4) .
C2H H2H 0.9500 .
C3H C4H 1.384(4) .
C3H H3H 0.9500 .
C4H C5H 1.386(4) .
C4H H4H 0.9500 .
C5H C6H 1.391(4) .
C5H H5H 0.9500 .
C6H H6H 0.9500 .
N1 O5 1.240(3) .
N1 O3 1.247(3) .
N1 O4 1.251(3) .
N2 O7 1.246(3) .
N2 O6 1.247(3) .
N2 O8 1.260(3) .
C25 Cl2 1.754(4) .
C25 Cl1 1.765(4) .
C25 H25A 0.9900 .
C25 H25B 0.9900 .

loop_
_geom_torsion_atom_site_label_1
_geom_torsion_atom_site_label_2
_geom_torsion_atom_site_label_3
_geom_torsion_atom_site_label_4
_geom_torsion
_geom_torsion_site_symmetry_1
_geom_torsion_site_symmetry_2
_geom_torsion_site_symmetry_3
_geom_torsion_site_symmetry_4
C1B P1 C1 C2 -127.3(2) . . . .
C1A P1 C1 C2 -14.9(3) . . . .
Au1 P1 C1 C2 104.6(2) . . . .
C1B P1 C1 C6 58.9(2) . . . .
C1A P1 C1 C6 171.3(2) . . . .
Au1 P1 C1 C6 -69.2(2) . . . .
C6 C1 C2 C3 0.8(4) . . . .
P1 C1 C2 C3 -173.1(2) . . . .
C1 C2 C3 C4 1.3(4) . . . .
C2 C3 C4 C5 -1.8(4) . . . .
C3 C4 C5 C6 0.0(4) . . . .
C4 C5 C6 O1 178.0(2) . . . .
C4 C5 C6 C1 2.3(4) . . . .
C2 C1 C6 O1 -178.7(2) . . . .
P1 C1 C6 O1 -4.6(3) . . . .
C2 C1 C6 C5 -2.7(4) . . . .
P1 C1 C6 C5 171.4(2) . . . .
C12 C7 C8 C9 -2.2(4) . . . .
O1 C7 C8 C9 -175.4(2) . . . .
C12 C7 C8 P2 172.6(2) . . . .
O1 C7 C8 P2 -0.7(3) . . . .
C1D P2 C8 C7 -82.3(2) . . . .
C1C P2 C8 C7 167.7(2) . . . .
Au2 P2 C8 C7 47.6(2) . . . .
C1D P2 C8 C9 92.1(3) . . . .
C1C P2 C8 C9 -17.8(3) . . . .
Au2 P2 C8 C9 -137.9(2) . . . .
C7 C8 C9 C10 2.2(4) . . . .
P2 C8 C9 C10 -172.3(2) . . . .
C8 C9 C10 C11 -0.4(4) . . . .
C9 C10 C11 C12 -1.6(5) . . . .
C10 C11 C12 C7 1.6(4) . . . .
C8 C7 C12 C11 0.3(4) . . . .
O1 C7 C12 C11 173.2(3) . . . .
C5 C6 O1 C7 33.3(3) . . . .
C1 C6 O1 C7 -150.7(2) . . . .
C12 C7 O1 C6 45.3(4) . . . .
C8 C7 O1 C6 -141.4(2) . . . .
C1E P3 C13 C18 64.0(2) . . . .
C1F P3 C13 C18 177.0(2) . . . .
Au1 P3 C13 C18 -64.9(2) . . . .
C1E P3 C13 C14 -120.9(2) . . . .
C1F P3 C13 C14 -7.9(3) . . . .
Au1 P3 C13 C14 110.2(2) . . . .
C18 C13 C14 C15 2.2(4) . . . .
P3 C13 C14 C15 -172.9(2) . . . .
C13 C14 C15 C16 2.3(4) . . . .
C14 C15 C16 C17 -3.8(4) . . . .
C15 C16 C17 C18 0.7(4) . . . .
C16 C17 C18 C13 4.1(4) . . . .
C16 C17 C18 O2 -178.6(2) . . . .
C14 C13 C18 C17 -5.5(4) . . . .
P3 C13 C18 C17 169.8(2) . . . .
C14 C13 C18 O2 177.1(2) . . . .
P3 C13 C18 O2 -7.6(3) . . . .
C24 C19 C20 C21 0.7(4) . . . .
O2 C19 C20 C21 -177.3(2) . . . .
C24 C19 C20 P4 178.1(2) . . . .
O2 C19 C20 P4 0.0(3) . . . .
C1G P4 C20 C19 -94.1(2) . . . .
C1H P4 C20 C19 153.1(2) . . . .
Au2 P4 C20 C19 37.0(2) . . . .
C1G P4 C20 C21 83.1(2) . . . .
C1H P4 C20 C21 -29.7(3) . . . .
Au2 P4 C20 C21 -145.8(2) . . . .
C19 C20 C21 C22 -1.4(4) . . . .
P4 C20 C21 C22 -178.6(2) . . . .
C20 C21 C22 C23 0.9(4) . . . .
C21 C22 C23 C24 0.3(4) . . . .
C22 C23 C24 C19 -1.0(4) . . . .
C20 C19 C24 C23 0.5(4) . . . .
O2 C19 C24 C23 178.5(2) . . . .
C24 C19 O2 C18 42.3(3) . . . .
C20 C19 O2 C18 -139.6(2) . . . .
C17 C18 O2 C19 39.7(3) . . . .
C13 C18 O2 C19 -142.8(2) . . . .
C1B P1 C1A C2A -140.0(2) . . . .
C1 P1 C1A C2A 106.6(2) . . . .
Au1 P1 C1A C2A -16.5(2) . . . .
C1B P1 C1A C6A 44.3(2) . . . .
C1 P1 C1A C6A -69.1(2) . . . .
Au1 P1 C1A C6A 167.81(19) . . . .
C6A C1A C2A C3A 2.1(4) . . . .
P1 C1A C2A C3A -173.7(2) . . . .
C1A C2A C3A C4A 0.5(4) . . . .
C2A C3A C4A C5A -2.8(5) . . . .
C3A C4A C5A C6A 2.6(5) . . . .
C4A C5A C6A C1A -0.1(4) . . . .
C2A C1A C6A C5A -2.2(4) . . . .
P1 C1A C6A C5A 173.5(2) . . . .
C1A P1 C1B C2B 82.7(2) . . . .
C1 P1 C1B C2B -166.7(2) . . . .
Au1 P1 C1B C2B -38.0(2) . . . .
C1A P1 C1B C6B -95.1(2) . . . .
C1 P1 C1B C6B 15.5(3) . . . .
Au1 P1 C1B C6B 144.2(2) . . . .
C6B C1B C2B C3B -0.2(4) . . . .
P1 C1B C2B C3B -178.0(2) . . . .
C1B C2B C3B C4B -2.0(4) . . . .
C2B C3B C4B C5B 1.9(4) . . . .
C3B C4B C5B C6B 0.4(4) . . . .
C2B C1B C6B C5B 2.5(4) . . . .
P1 C1B C6B C5B -179.8(2) . . . .
C4B C5B C6B C1B -2.5(4) . . . .
C8 P2 C1C C2C 88.4(3) . . . .
C1D P2 C1C C2C -21.6(3) . . . .
Au2 P2 C1C C2C -152.2(2) . . . .
C8 P2 C1C C6C -94.4(2) . . . .
C1D P2 C1C C6C 155.6(2) . . . .
Au2 P2 C1C C6C 24.9(2) . . . .
C6C C1C C2C C3C -1.2(5) . . . .
P2 C1C C2C C3C 175.9(2) . . . .
C1C C2C C3C C4C 2.2(5) . . . .
C2C C3C C4C C5C -1.3(5) . . . .
C3C C4C C5C C6C -0.6(5) . . . .
C4C C5C C6C C1C 1.6(5) . . . .
C2C C1C C6C C5C -0.7(4) . . . .
P2 C1C C6C C5C -177.9(2) . . . .
C8 P2 C1D C2D 179.1(2) . . . .
C1C P2 C1D C2D -67.6(2) . . . .
Au2 P2 C1D C2D 56.5(2) . . . .
C8 P2 C1D C6D -8.4(3) . . . .
C1C P2 C1D C6D 104.9(2) . . . .
Au2 P2 C1D C6D -131.0(2) . . . .
C6D C1D C2D C3D -0.8(4) . . . .
P2 C1D C2D C3D 171.9(2) . . . .
C1D C2D C3D C4D 0.0(5) . . . .
C2D C3D C4D C5D 1.1(5) . . . .
C3D C4D C5D C6D -1.2(4) . . . .
C4D C5D C6D C1D 0.4(4) . . . .
C2D C1D C6D C5D 0.7(4) . . . .
P2 C1D C6D C5D -171.7(2) . . . .
C1F P3 C1E C6E 111.0(2) . . . .
C13 P3 C1E C6E -139.8(2) . . . .
Au1 P3 C1E C6E -10.2(3) . . . .
C1F P3 C1E C2E -69.3(2) . . . .
C13 P3 C1E C2E 39.8(3) . . . .
Au1 P3 C1E C2E 169.46(19) . . . .
C6E C1E C2E C3E -2.5(4) . . . .
P3 C1E C2E C3E 177.8(2) . . . .
C1E C2E C3E C4E 1.1(4) . . . .
C2E C3E C4E C5E 1.6(4) . . . .
C3E C4E C5E C6E -2.8(4) . . . .
C4E C5E C6E C1E 1.4(4) . . . .
C2E C1E C6E C5E 1.3(4) . . . .
P3 C1E C6E C5E -179.0(2) . . . .
C1E P3 C1F C2F 18.7(3) . . . .
C13 P3 C1F C2F -92.0(2) . . . .
Au1 P3 C1F C2F 144.3(2) . . . .
C1E P3 C1F C6F -168.3(2) . . . .
C13 P3 C1F C6F 81.0(2) . . . .
Au1 P3 C1F C6F -42.8(2) . . . .
C6F C1F C2F C3F -1.6(4) . . . .
P3 C1F C2F C3F 171.2(2) . . . .
C1F C2F C3F C4F -0.8(4) . . . .
C2F C3F C4F C5F 2.0(4) . . . .
C3F C4F C5F C6F -0.7(4) . . . .
C4F C5F C6F C1F -1.7(4) . . . .
C2F C1F C6F C5F 2.8(4) . . . .
P3 C1F C6F C5F -170.4(2) . . . .
C20 P4 C1G C6G 120.3(2) . . . .
C1H P4 C1G C6G -127.7(2) . . . .
Au2 P4 C1G C6G -5.0(3) . . . .
C20 P4 C1G C2G -55.9(2) . . . .
C1H P4 C1G C2G 56.1(2) . . . .
Au2 P4 C1G C2G 178.82(18) . . . .
C6G C1G C2G C3G -1.6(4) . . . .
P4 C1G C2G C3G 174.6(2) . . . .
C1G C2G C3G C4G -0.1(4) . . . .
C2G C3G C4G C5G 1.7(4) . . . .
C3G C4G C5G C6G -1.5(4) . . . .
C2G C1G C6G C5G 1.8(4) . . . .
P4 C1G C6G C5G -174.4(2) . . . .
C4G C5G C6G C1G -0.3(4) . . . .
C20 P4 C1H C6H 142.4(2) . . . .
C1G P4 C1H C6H 31.8(2) . . . .
Au2 P4 C1H C6H -98.9(2) . . . .
C20 P4 C1H C2H -44.5(2) . . . .
C1G P4 C1H C2H -155.1(2) . . . .
Au2 P4 C1H C2H 74.2(2) . . . .
C6H C1H C2H C3H -1.8(4) . . . .
P4 C1H C2H C3H -174.9(2) . . . .
C1H C2H C3H C4H 0.7(4) . . . .
C2H C3H C4H C5H 0.3(4) . . . .
C3H C4H C5H C6H -0.1(4) . . . .
C4H C5H C6H C1H -1.1(4) . . . .
C2H C1H C6H C5H 2.1(4) . . . .
P4 C1H C6H C5H 175.1(2) . . . .
